data_7011581
loop_
_publ_author_name
'Hunks, William J.'
'Lapierre, Jennifer'
'Jenkins, Hilary A.'
'Puddephatt, Richard J.'

_publ_section_title
;
 Interpenetrating digold(i) diacetylide macrocycles
;
_journal_issue 14
_journal_name_full 'Journal of the Chemical Society, Dalton Transactions'
_journal_page_first 2885
_journal_paper_doi 10.1039/b201832b
_journal_year 2002
_chemical_formula_sum 'C49.5 H49 Au2 Cl O4.5 P2'
_chemical_formula_weight 1207.21
_chemical_name_systematic
; 
? 
;
_space_group_IT_number 14
_symmetry_cell_setting monoclinic
_symmetry_space_group_name_Hall '-P 2ybc'
_symmetry_space_group_name_H-M 'P 1 21/c 1'
_atom_sites_solution_hydrogens geom
_atom_sites_solution_primary direct
_atom_sites_solution_secondary difmap
_audit_creation_method SHELXL-97
_cell_angle_alpha 90.00
_cell_angle_beta 98.3770(10)
_cell_angle_gamma 90.00
_cell_formula_units_Z 4
_cell_length_a 10.6544(6)
_cell_length_b 27.8275(14)
_cell_length_c 16.5665(9)
_cell_measurement_temperature 223(2)
_cell_volume 4859.3(5)
_computing_cell_refinement 'Bruker SMART'
_computing_data_collection 'Bruker SMART'
_computing_data_reduction 'Bruker SHELXTL'
_computing_molecular_graphics 'Bruker SHELXTL'
_computing_publication_material 'Bruker SHELXTL'
_computing_structure_refinement 'SHELXL-97 (Sheldrick, 1997)'
_computing_structure_solution 'SHELXS-97 (Sheldrick, 1990)'
_diffrn_ambient_temperature 223(2)
_diffrn_measured_fraction_theta_full 0.998
_diffrn_measured_fraction_theta_max 0.998
_diffrn_measurement_device_type 'CCD area detector'
_diffrn_measurement_method 'phi and omega scans'
_diffrn_radiation_monochromator graphite
_diffrn_radiation_source 'fine-focus sealed tube'
_diffrn_radiation_type MoK\a
_diffrn_radiation_wavelength 0.71073
_diffrn_reflns_av_R_equivalents 0.0476
_diffrn_reflns_av_sigmaI/netI 0.0545
_diffrn_reflns_limit_h_max 12
_diffrn_reflns_limit_h_min -12
_diffrn_reflns_limit_k_max 30
_diffrn_reflns_limit_k_min -33
_diffrn_reflns_limit_l_max 19
_diffrn_reflns_limit_l_min -15
_diffrn_reflns_number 25363
_diffrn_reflns_theta_full 25.00
_diffrn_reflns_theta_max 25.00
_diffrn_reflns_theta_min 1.44
_exptl_absorpt_coefficient_mu 6.194
_exptl_absorpt_correction_type none
_exptl_crystal_colour colourless
_exptl_crystal_density_diffrn 1.650
_exptl_crystal_density_method 'not measured'
_exptl_crystal_description block
_exptl_crystal_F_000 2348
_exptl_crystal_size_max .1
_exptl_crystal_size_mid .2
_exptl_crystal_size_min .2
_refine_diff_density_max 4.883
_refine_diff_density_min -2.581
_refine_diff_density_rms 0.330
_refine_ls_extinction_coef 0.00086(19)
_refine_ls_extinction_expression Fc^*^=kFc[1+0.001xFc^2^\l^3^/sin(2\q)]^-1/4^
_refine_ls_extinction_method SHELXL
_refine_ls_goodness_of_fit_ref 1.877
_refine_ls_hydrogen_treatment mixed
_refine_ls_matrix_type full
_refine_ls_number_parameters 519
_refine_ls_number_reflns 8551
_refine_ls_number_restraints 0
_refine_ls_restrained_S_all 1.877
_refine_ls_R_factor_all 0.1588
_refine_ls_R_factor_gt 0.1062
_refine_ls_shift/su_max 0.567
_refine_ls_shift/su_mean 0.048
_refine_ls_structure_factor_coef Fsqd
_refine_ls_weighting_details 'calc w=1/[\s^2^(Fo^2^)+(0.1000P)^2^+0.0000P] where P=(Fo^2^+2Fc^2^)/3'
_refine_ls_weighting_scheme calc
_refine_ls_wR_factor_gt 0.2845
_refine_ls_wR_factor_ref 0.3186
_reflns_number_gt 4486
_reflns_number_total 8551
_reflns_threshold_expression >2sigma(I)
_cod_data_source_file b201832b.txt
_cod_data_source_block complexd
_cod_depositor_comments
;
The following automatic conversions were performed:
'_symmetry_cell_setting' value 'Monoclinic' changed to 'monoclinic'
according to '/home/saulius/struct/CIF-dictionaries/cif_core.dic'
dictionary named 'cif_core.dic' version 2.4.1 from 2010-06-29.

Automatic conversion script
Id: cif_fix_enum 1527 2010-12-29 10:47:43Z saulius 
;
_cod_original_sg_symbol_H-M P21/c
_cod_original_formula_sum 'C49.50 H49 Au2 Cl O4.50 P2'
_cod_database_code 7011581

loop_
_symmetry_equiv_pos_as_xyz
'x, y, z'
'-x, y+1/2, -z+1/2'
'-x, -y, -z'
'x, -y-1/2, z-1/2'

loop_
_atom_site_label
_atom_site_type_symbol
_atom_site_fract_x
_atom_site_fract_y
_atom_site_fract_z
_atom_site_U_iso_or_equiv
_atom_site_adp_type
_atom_site_occupancy
_atom_site_symmetry_multiplicity
_atom_site_calc_flag
_atom_site_refinement_flags
_atom_site_disorder_assembly
_atom_site_disorder_group
Au1 Au 0.71137(7) 0.06277(3) 0.53826(5) 0.0682(4) Uani 1 1 d . . .
Au2 Au 0.70292(7) 0.17294(3) 0.52513(5) 0.0717(4) Uani 1 1 d . . .
P1 P 0.6585(5) 0.03930(17) 0.4071(3) 0.0678(13) Uani 1 1 d . . .
P2 P 0.5400(5) 0.18404(18) 0.5986(3) 0.0720(14) Uani 1 1 d . . .
O1 O 0.763(2) 0.0443(7) 0.8611(9) 0.134(7) Uani 1 1 d . . .
O2 O 0.385(2) -0.0371(6) 0.9114(11) 0.116(6) Uani 1 1 d . . .
O3 O 0.2953(17) -0.1259(6) 0.8589(10) 0.122(6) Uani 1 1 d . . .
O4 O 1.0562(13) 0.1900(5) 0.3128(9) 0.089(4) Uani 1 1 d . . .
C1 C 0.757(2) 0.0752(6) 0.6606(14) 0.088(7) Uani 1 1 d . . .
C2 C 0.788(2) 0.0782(8) 0.7305(14) 0.096(7) Uani 1 1 d . . .
C3 C 0.829(2) 0.0830(9) 0.8168(14) 0.110(8) Uani 1 1 d . . .
H3A H 0.8075 0.1150 0.8353 0.132 Uiso 1 1 calc R . .
H3B H 0.9215 0.0790 0.8286 0.132 Uiso 1 1 calc R . .
C4 C 0.632(3) 0.0479(10) 0.8575(15) 0.105(8) Uani 1 1 d . . .
C5 C 0.554(4) 0.0866(8) 0.8376(15) 0.125(11) Uani 1 1 d . . .
H5A H 0.5885 0.1162 0.8245 0.150 Uiso 1 1 calc R . .
C6 C 0.427(3) 0.0826(11) 0.837(2) 0.132(12) Uani 1 1 d . . .
H6A H 0.3751 0.1077 0.8133 0.159 Uiso 1 1 calc R . .
C7 C 0.369(4) 0.0438(13) 0.8680(18) 0.133(11) Uani 1 1 d . . .
H7A H 0.2825 0.0433 0.8733 0.159 Uiso 1 1 calc R . .
C8 C 0.445(2) 0.008(2) 0.8896(19) 0.17(2) Uani 1 1 d . . .
C9 C 0.557(4) 0.0037(9) 0.8852(13) 0.154(14) Uani 1 1 d . . .
H9A H 0.5664 -0.0228 0.8474 0.185 Uiso 1 1 calc R . .
H9B H 0.5999 -0.0063 0.9390 0.185 Uiso 1 1 calc R . .
C10 C 0.453(3) -0.0792(9) 0.9244(16) 0.122(10) Uani 1 1 d . . .
H10A H 0.5179 -0.0759 0.9727 0.146 Uiso 1 1 calc R . .
H10B H 0.4964 -0.0861 0.8773 0.146 Uiso 1 1 calc R . .
C11 C 0.369(3) -0.1179(11) 0.9363(14) 0.117(10) Uani 1 1 d . . .
H11A H 0.4174 -0.1468 0.9551 0.141 Uiso 1 1 calc R . .
H11B H 0.3149 -0.1091 0.9769 0.141 Uiso 1 1 calc R . .
C12 C 0.195(3) -0.1567(9) 0.8491(14) 0.108(8) Uani 1 1 d . . .
C13 C 0.884(2) 0.1575(8) 0.2245(12) 0.085(6) Uani 1 1 d . . .
H13A H 0.8697 0.1355 0.2652 0.102 Uiso 1 1 calc R . .
C14 C 0.979(2) 0.1881(8) 0.2397(14) 0.082(6) Uani 1 1 d . . .
C15 C 1.021(3) 0.2112(11) 0.1812(18) 0.130(10) Uani 1 1 d . . .
H15A H 1.1010 0.2259 0.1897 0.156 Uiso 1 1 calc R . .
C16 C 0.942(2) 0.2140(9) 0.1026(16) 0.106(8) Uani 1 1 d . . .
H16A H 0.9591 0.2366 0.0635 0.127 Uiso 1 1 calc R . .
C17 C 0.846(3) 0.1849(10) 0.0871(13) 0.119(9) Uani 1 1 d . . .
H17A H 0.8034 0.1822 0.0335 0.143 Uiso 1 1 calc R . .
C18 C 1.044(2) 0.1563(8) 0.3770(12) 0.093(6) Uani 1 1 d . . .
H18A H 1.1140 0.1600 0.4218 0.111 Uiso 1 1 calc R . .
H18B H 1.0444 0.1233 0.3565 0.111 Uiso 1 1 calc R . .
C19 C 0.901(2) 0.1684(5) 0.4105(10) 0.064(6) Uani 1 1 d . . .
H19A H 0.8483 0.1812 0.3653 0.077 Uiso 1 1 calc R . .
C20 C 0.849(3) 0.1680(7) 0.4566(13) 0.096(8) Uani 1 1 d . . .
C21 C 0.798(2) 0.0352(6) 0.3542(12) 0.074(5) Uani 1 1 d . . .
C22 C 0.902(2) 0.0402(14) 0.3992(12) 0.161(16) Uani 1 1 d . . .
H22A H 0.9108 0.0546 0.4510 0.193 Uiso 1 1 calc R . .
C23 C 1.009(2) 0.0209(8) 0.3622(14) 0.105(8) Uani 1 1 d . . .
H23A H 1.0820 0.0099 0.3961 0.126 Uiso 1 1 calc R . .
C24 C 1.004(2) 0.0188(7) 0.2733(16) 0.096(7) Uani 1 1 d . . .
H24A H 1.0747 0.0104 0.2481 0.115 Uiso 1 1 calc R . .
C25 C 0.883(2) 0.0308(10) 0.2279(13) 0.104(8) Uani 1 1 d . . .
H25A H 0.8737 0.0347 0.1709 0.125 Uiso 1 1 calc R . .
C26 C 0.779(2) 0.0366(9) 0.2700(14) 0.096(7) Uani 1 1 d . . .
H26A H 0.6971 0.0414 0.2411 0.116 Uiso 1 1 calc R . .
C31 C 0.5422(16) 0.0755(7) 0.3433(11) 0.066(5) Uani 1 1 d . . .
C32 C 0.418(2) 0.0620(8) 0.3230(14) 0.090(7) Uani 1 1 d . . .
H32A H 0.3926 0.0314 0.3387 0.108 Uiso 1 1 calc R . .
C33 C 0.328(2) 0.0919(8) 0.2801(13) 0.095(7) Uani 1 1 d . . .
H33A H 0.2455 0.0804 0.2618 0.114 Uiso 1 1 calc R . .
C34 C 0.358(2) 0.1373(8) 0.2647(13) 0.090(6) Uani 1 1 d . . .
H34A H 0.2962 0.1586 0.2392 0.108 Uiso 1 1 calc R . .
C35 C 0.483(2) 0.1528(8) 0.2869(12) 0.092(7) Uani 1 1 d . . .
H35A H 0.5050 0.1844 0.2746 0.110 Uiso 1 1 calc R . .
C36 C 0.572(2) 0.1229(6) 0.3259(11) 0.075(5) Uani 1 1 d . . .
H36A H 0.6551 0.1343 0.3414 0.089 Uiso 1 1 calc R . .
C41 C 0.596(2) 0.2022(7) 0.7049(13) 0.076(5) Uani 1 1 d . . .
C42 C 0.719(3) 0.2177(8) 0.7265(16) 0.111(8) Uani 1 1 d . . .
H42A H 0.7722 0.2196 0.6863 0.133 Uiso 1 1 calc R . .
C43 C 0.764(3) 0.2303(9) 0.8050(18) 0.121(10) Uani 1 1 d . . .
H43A H 0.8494 0.2399 0.8187 0.145 Uiso 1 1 calc R . .
C44 C 0.686(3) 0.2289(9) 0.8638(16) 0.112(9) Uani 1 1 d . . .
H44A H 0.7188 0.2364 0.9181 0.134 Uiso 1 1 calc R . .
C45 C 0.566(3) 0.2173(9) 0.8454(17) 0.113(8) Uani 1 1 d . . .
H45A H 0.5115 0.2187 0.8851 0.136 Uiso 1 1 calc R . .
C46 C 0.518(3) 0.2020(7) 0.7621(15) 0.099(7) Uani 1 1 d . . .
H46A H 0.4332 0.1921 0.7486 0.119 Uiso 1 1 calc R . .
C51 C 0.4125(16) 0.2244(4) 0.5584(9) 0.125(10) Uani 1 1 d G . .
C52 C 0.3637(17) 0.2180(4) 0.4766(9) 0.133(10) Uani 1 1 d G . .
H52A H 0.3781 0.1890 0.4502 0.160 Uiso 1 1 calc R . .
C53 C 0.2935(14) 0.2544(4) 0.4339(6) 0.154(14) Uani 1 1 d G . .
H53A H 0.2605 0.2500 0.3786 0.185 Uiso 1 1 calc R . .
C54 C 0.2722(12) 0.2972(4) 0.4729(7) 0.046(4) Uani 1 1 d G . .
H54A H 0.2248 0.3218 0.4440 0.056 Uiso 1 1 calc R . .
C55 C 0.3210(17) 0.3036(4) 0.5547(7) 0.165(14) Uani 1 1 d G . .
H55A H 0.3066 0.3325 0.5811 0.198 Uiso 1 1 calc R . .
C56 C 0.3912(18) 0.2672(5) 0.5974(7) 0.162(15) Uani 1 1 d G . .
H56A H 0.4242 0.2715 0.6527 0.195 Uiso 1 1 calc R . .
C61 C 0.5882(19) -0.0217(6) 0.4009(11) 0.078(6) Uani 1 1 d . . .
H61A H 0.5102 -0.0214 0.4259 0.094 Uiso 1 1 calc R . .
H61B H 0.5658 -0.0309 0.3435 0.094 Uiso 1 1 calc R . .
C62 C 0.683(2) -0.0594(7) 0.4456(13) 0.085(6) Uani 1 1 d . . .
H62A H 0.7585 -0.0654 0.4187 0.102 Uiso 1 1 calc R . .
C63 C 0.7109(14) -0.0465(5) 0.5276(13) 0.078(7) Uani 1 1 d . . .
H63A H 0.7716 -0.0690 0.5557 0.117 Uiso 1 1 calc R . .
H63B H 0.6339 -0.0470 0.5523 0.117 Uiso 1 1 calc R . .
H63C H 0.7469 -0.0144 0.5317 0.117 Uiso 1 1 calc R . .
C64 C 0.391(2) 0.1059(6) 0.5368(12) 0.075(5) Uani 1 1 d . . .
H64A H 0.4563 0.0978 0.5034 0.090 Uiso 1 1 calc R . .
H64B H 0.3319 0.1287 0.5059 0.090 Uiso 1 1 calc R . .
C65 C 0.453(2) 0.1297(7) 0.6167(12) 0.078(6) Uani 1 1 d . . .
H65A H 0.5109 0.1068 0.6476 0.093 Uiso 1 1 calc R . .
H65B H 0.3868 0.1378 0.6499 0.093 Uiso 1 1 calc R . .
C100 C 0.949(4) -0.1454(14) 0.351(2) 0.074(10) Uiso 0.50 1 d P . .
H10C H 1.0348 -0.1580 0.3662 0.089 Uiso 0.50 1 calc PR . .
H10D H 0.9476 -0.1122 0.3701 0.089 Uiso 0.50 1 calc PR . .
Cl1 Cl 0.8593(9) -0.1743(3) 0.3902(6) 0.072(2) Uiso 0.50 1 d P . .
Cl2 Cl 0.9079(16) -0.1459(7) 0.2331(12) 0.153(6) Uiso 0.50 1 d P . .
O10 O 0.2909(18) 0.0892(8) -0.0361(12) 0.060(6) Uiso 0.50 1 d P . .

loop_
_atom_site_aniso_label
_atom_site_aniso_U_11
_atom_site_aniso_U_22
_atom_site_aniso_U_33
_atom_site_aniso_U_23
_atom_site_aniso_U_13
_atom_site_aniso_U_12
Au1 0.0834(6) 0.0540(5) 0.0641(6) -0.0008(3) 0.0005(4) 0.0008(3)
Au2 0.0877(6) 0.0562(5) 0.0690(6) 0.0016(3) 0.0046(4) -0.0034(3)
P1 0.082(3) 0.058(3) 0.059(3) 0.001(2) -0.002(2) -0.002(2)
P2 0.094(4) 0.062(3) 0.057(3) 0.000(2) 0.001(3) -0.006(3)
O1 0.184(18) 0.147(16) 0.058(10) 0.017(10) -0.026(11) -0.043(15)
O2 0.158(17) 0.086(11) 0.101(13) 0.009(10) 0.014(11) -0.004(11)
O3 0.141(14) 0.122(13) 0.087(12) 0.015(10) -0.040(10) -0.056(11)
O4 0.087(9) 0.102(10) 0.073(10) 0.030(8) 0.001(8) -0.017(8)
C1 0.121(17) 0.054(11) 0.078(16) 0.004(10) -0.027(13) -0.006(11)
C2 0.14(2) 0.081(14) 0.061(15) -0.013(11) -0.006(14) -0.012(13)
C3 0.13(2) 0.101(17) 0.083(17) 0.013(14) -0.022(15) -0.033(15)
C4 0.12(2) 0.11(2) 0.085(17) -0.002(15) 0.003(15) -0.027(17)
C5 0.22(4) 0.060(14) 0.075(17) -0.002(12) -0.03(2) 0.022(19)
C6 0.12(2) 0.11(2) 0.16(3) -0.03(2) -0.03(2) -0.019(19)
C7 0.15(3) 0.15(3) 0.09(2) 0.008(19) 0.00(2) 0.03(3)
C8 0.054(16) 0.38(7) 0.08(2) -0.05(3) 0.013(14) -0.05(3)
C9 0.32(4) 0.070(15) 0.047(14) 0.005(11) -0.05(2) -0.02(2)
C10 0.15(2) 0.11(2) 0.088(18) 0.029(15) -0.022(16) -0.08(2)
C11 0.12(2) 0.18(3) 0.058(14) -0.003(15) 0.028(14) 0.005(18)
C12 0.16(2) 0.094(16) 0.067(15) 0.007(13) 0.004(15) -0.036(16)
C13 0.104(15) 0.089(14) 0.058(13) 0.014(11) 0.000(11) -0.029(12)
C14 0.090(15) 0.083(14) 0.076(15) -0.016(12) 0.018(12) -0.027(12)
C15 0.12(2) 0.17(3) 0.10(2) 0.03(2) 0.030(18) -0.018(19)
C16 0.127(19) 0.097(17) 0.092(18) 0.028(14) 0.016(15) -0.024(15)
C17 0.16(2) 0.14(2) 0.048(13) 0.024(13) 0.001(14) -0.071(19)
C18 0.121(17) 0.100(15) 0.050(12) 0.006(11) -0.013(12) -0.001(14)
C19 0.139(17) 0.029(8) 0.035(9) -0.016(7) 0.050(11) -0.054(9)
C20 0.17(2) 0.067(13) 0.041(12) 0.014(10) -0.015(13) 0.053(14)
C21 0.103(15) 0.055(10) 0.068(13) -0.008(9) 0.022(11) -0.012(10)
C22 0.067(13) 0.38(5) 0.046(12) -0.018(19) 0.027(11) -0.15(2)
C23 0.13(2) 0.099(16) 0.068(15) 0.026(13) -0.040(14) 0.001(15)
C24 0.093(15) 0.062(12) 0.14(2) 0.001(13) 0.036(15) 0.008(11)
C25 0.112(19) 0.15(2) 0.051(13) -0.003(14) 0.007(13) -0.009(17)
C26 0.078(14) 0.127(19) 0.085(16) -0.039(14) 0.013(13) -0.015(13)
C31 0.062(11) 0.082(13) 0.051(11) -0.013(9) -0.005(9) 0.007(9)
C32 0.090(15) 0.091(15) 0.083(16) 0.023(12) -0.012(12) -0.006(12)
C33 0.133(19) 0.087(15) 0.064(14) 0.002(12) 0.013(13) -0.002(14)
C34 0.117(19) 0.077(14) 0.077(15) 0.017(12) 0.013(13) -0.005(13)
C35 0.13(2) 0.090(15) 0.054(13) 0.016(11) -0.002(13) 0.009(15)
C36 0.100(15) 0.062(11) 0.056(12) 0.018(9) -0.008(10) -0.004(10)
C41 0.084(14) 0.071(12) 0.065(13) 0.005(10) -0.013(11) -0.002(11)
C42 0.16(2) 0.092(16) 0.087(18) -0.014(14) 0.029(17) -0.010(16)
C43 0.15(2) 0.094(17) 0.10(2) 0.012(16) -0.054(19) -0.036(17)
C44 0.18(3) 0.083(16) 0.070(17) 0.020(13) 0.001(19) -0.029(18)
C45 0.16(3) 0.090(17) 0.10(2) 0.009(15) 0.047(19) -0.007(18)
C46 0.16(2) 0.063(12) 0.080(17) 0.003(12) 0.019(16) -0.015(13)
C51 0.16(2) 0.110(18) 0.081(16) -0.055(14) -0.065(15) 0.035(16)
C52 0.22(3) 0.051(12) 0.12(2) 0.022(13) -0.02(2) 0.009(16)
C53 0.12(2) 0.20(3) 0.14(3) 0.12(3) 0.006(18) -0.04(2)
C54 0.076(11) 0.018(6) 0.038(8) -0.001(6) -0.014(7) 0.031(6)
C55 0.24(4) 0.20(3) 0.052(15) -0.046(18) 0.003(18) 0.10(3)
C56 0.25(4) 0.063(14) 0.14(2) 0.010(16) -0.10(2) 0.015(18)
C61 0.104(14) 0.069(12) 0.057(11) -0.013(9) -0.002(10) -0.046(11)
C62 0.092(14) 0.078(13) 0.071(14) -0.022(11) -0.033(11) -0.006(11)
C63 0.043(9) 0.020(7) 0.17(2) -0.026(10) 0.024(12) -0.001(6)
C64 0.095(14) 0.053(10) 0.075(14) 0.008(9) 0.002(11) 0.004(9)
C65 0.093(14) 0.063(11) 0.078(14) -0.020(10) 0.016(11) -0.021(10)

loop_
_atom_type_symbol
_atom_type_description
_atom_type_scat_dispersion_real
_atom_type_scat_dispersion_imag
_atom_type_scat_source
C C 0.0033 0.0016 'International Tables Vol C Tables 4.2.6.8 and 6.1.1.4'
H H 0.0000 0.0000 'International Tables Vol C Tables 4.2.6.8 and 6.1.1.4'
Cl Cl 0.1484 0.1585 'International Tables Vol C Tables 4.2.6.8 and 6.1.1.4'
O O 0.0106 0.0060 'International Tables Vol C Tables 4.2.6.8 and 6.1.1.4'
P P 0.1023 0.0942 'International Tables Vol C Tables 4.2.6.8 and 6.1.1.4'
Au Au -2.0133 8.8022 'International Tables Vol C Tables 4.2.6.8 and 6.1.1.4'

loop_
_geom_angle_atom_site_label_1
_geom_angle_atom_site_label_2
_geom_angle_atom_site_label_3
_geom_angle
_geom_angle_site_symmetry_1
_geom_angle_site_symmetry_3
_geom_angle_publ_flag
C1 Au1 P1 172.9(5) . . ?
C1 Au1 Au2 84.3(5) . . ?
P1 Au1 Au2 102.68(12) . . ?
C20 Au2 P2 175.9(5) . . ?
C20 Au2 Au1 87.5(6) . . ?
P2 Au2 Au1 96.55(13) . . ?
C31 P1 C21 106.7(9) . . ?
C31 P1 C61 103.9(9) . . ?
C21 P1 C61 105.5(9) . . ?
C31 P1 Au1 117.0(6) . . ?
C21 P1 Au1 111.8(7) . . ?
C61 P1 Au1 111.1(6) . . ?
C51 P2 C65 101.6(10) . . ?
C51 P2 C41 107.4(8) . . ?
C65 P2 C41 99.8(10) . . ?
C51 P2 Au2 118.4(7) . . ?
C65 P2 Au2 115.0(7) . . ?
C41 P2 Au2 112.5(8) . . ?
C4 O1 C3 117(2) . . ?
C10 O2 C8 121(3) . . ?
C12 O3 C11 122(2) . . ?
C14 O4 C18 121.5(16) . . ?
C2 C1 Au1 174(2) . . ?
C1 C2 C3 178(3) . . ?
C2 C3 O1 108.4(18) . . ?
C5 C4 O1 130(3) . . ?
C5 C4 C9 112(3) . . ?
O1 C4 C9 119(3) . . ?
C6 C5 C4 120(3) . . ?
C5 C6 C7 124(3) . . ?
C8 C7 C6 114(4) . . ?
C7 C8 C9 129(5) . . ?
C7 C8 O2 117(3) . . ?
C9 C8 O2 113(5) . . ?
C8 C9 C4 119(4) . . ?
O2 C10 C11 109(3) . . ?
O3 C11 C10 106(2) . . ?
O3 C12 C13 119(2) . 3_656 ?
O3 C12 C17 125(2) . 3_656 ?
C13 C12 C17 116(2) 3_656 3_656 ?
C14 C13 C12 122(2) . 3_656 ?
C13 C14 C15 121(2) . . ?
C13 C14 O4 123(2) . . ?
C15 C14 O4 115(2) . . ?
C14 C15 C16 119(3) . . ?
C17 C16 C15 119(2) . . ?
C16 C17 C12 121(2) . 3_656 ?
O4 C18 C19 107.0(15) . . ?
C20 C19 C18 148(2) . . ?
C19 C20 Au2 164(2) . . ?
C22 C21 C26 126(2) . . ?
C22 C21 P1 114.7(16) . . ?
C26 C21 P1 118.2(16) . . ?
C21 C22 C23 113(2) . . ?
C22 C23 C24 121.0(19) . . ?
C25 C24 C23 115(2) . . ?
C24 C25 C26 119(2) . . ?
C21 C26 C25 119(2) . . ?
C32 C31 C36 116.7(18) . . ?
C32 C31 P1 123.0(16) . . ?
C36 C31 P1 119.3(13) . . ?
C31 C32 C33 122(2) . . ?
C34 C33 C32 120(2) . . ?
C33 C34 C35 119(2) . . ?
C36 C35 C34 121(2) . . ?
C35 C36 C31 121(2) . . ?
C46 C41 C42 119(2) . . ?
C46 C41 P2 121.8(18) . . ?
C42 C41 P2 119.6(19) . . ?
C43 C42 C41 121(3) . . ?
C42 C43 C44 120(3) . . ?
C45 C44 C43 121(3) . . ?
C44 C45 C46 119(3) . . ?
C41 C46 C45 120(2) . . ?
C52 C51 C56 120.0 . . ?
C52 C51 P2 115.6(9) . . ?
C56 C51 P2 121.6(9) . . ?
C53 C52 C51 120.0 . . ?
C52 C53 C54 120.0 . . ?
C55 C54 C53 120.0 . . ?
C54 C55 C56 120.0 . . ?
C55 C56 C51 120.0 . . ?
C62 C61 P1 111.2(12) . . ?
C63 C62 C64 94.3(17) . 3_656 ?
C63 C62 C61 108.6(17) . . ?
C64 C62 C61 109.8(15) 3_656 . ?
C65 C64 C62 111.1(16) . 3_656 ?
C64 C65 P2 112.4(14) . . ?
Cl1 C100 Cl2 112(2) . . ?

loop_
_geom_bond_atom_site_label_1
_geom_bond_atom_site_label_2
_geom_bond_distance
_geom_bond_site_symmetry_2
_geom_bond_publ_flag
Au1 C1 2.04(2) . ?
Au1 P1 2.260(5) . ?
Au1 Au2 3.0738(10) . ?
Au2 C20 2.06(3) . ?
Au2 P2 2.281(6) . ?
P1 C31 1.813(18) . ?
P1 C21 1.83(2) . ?
P1 C61 1.851(16) . ?
P2 C51 1.812(11) . ?
P2 C65 1.822(19) . ?
P2 C41 1.85(2) . ?
O1 C4 1.39(3) . ?
O1 C3 1.53(3) . ?
O2 C10 1.38(3) . ?
O2 C8 1.47(5) . ?
O3 C12 1.36(3) . ?
O3 C11 1.42(3) . ?
O4 C14 1.36(2) . ?
O4 C18 1.44(2) . ?
C1 C2 1.16(3) . ?
C2 C3 1.44(3) . ?
C4 C5 1.38(4) . ?
C4 C9 1.57(4) . ?
C5 C6 1.35(4) . ?
C6 C7 1.38(4) . ?
C7 C8 1.30(5) . ?
C8 C9 1.22(4) . ?
C10 C11 1.43(3) . ?
C12 C13 1.38(3) 3_656 ?
C12 C17 1.43(3) 3_656 ?
C13 C14 1.32(3) . ?
C13 C12 1.38(3) 3_656 ?
C14 C15 1.29(3) . ?
C15 C16 1.45(3) . ?
C16 C17 1.30(3) . ?
C17 C12 1.43(3) 3_656 ?
C18 C19 1.72(3) . ?
C19 C20 1.01(3) . ?
C21 C22 1.25(3) . ?
C21 C26 1.38(3) . ?
C22 C23 1.47(4) . ?
C23 C24 1.47(3) . ?
C24 C25 1.44(3) . ?
C25 C26 1.40(3) . ?
C31 C32 1.37(3) . ?
C31 C36 1.40(2) . ?
C32 C33 1.39(3) . ?
C33 C34 1.34(3) . ?
C34 C35 1.39(3) . ?
C35 C36 1.35(3) . ?
C41 C46 1.34(3) . ?
C41 C42 1.38(3) . ?
C42 C43 1.37(3) . ?
C43 C44 1.37(4) . ?
C44 C45 1.31(3) . ?
C45 C46 1.46(3) . ?
C51 C52 1.3900 . ?
C51 C56 1.3900 . ?
C52 C53 1.3900 . ?
C53 C54 1.3900 . ?
C54 C55 1.3900 . ?
C55 C56 1.3900 . ?
C61 C62 1.57(3) . ?
C62 C63 1.39(3) . ?
C62 C64 1.56(3) 3_656 ?
C64 C65 1.54(3) . ?
C64 C62 1.56(3) 3_656 ?
C100 Cl1 1.47(4) . ?
C100 Cl2 1.93(4) . ?
